data_4071531
loop_
_publ_author_name
'Jiang, Annie J.'
'Schrock, Richard R.'
'M\"uller, Peter'

_publ_section_title
;
 Cationic Molybdenum Imido Alkylidene Complexes
;
_journal_issue 17
_journal_name_full Organometallics
_journal_page_first 4428
_journal_paper_doi 10.1021/om800209b
_journal_volume 27
_journal_year 2008
_chemical_formula_sum 'C48 H57 Mo N3'
_chemical_formula_weight 771.91
_chemical_name_systematic
;

 ?

;
_space_group_IT_number 14
_symmetry_cell_setting monoclinic
_symmetry_space_group_name_Hall '-P 2yn'
_symmetry_space_group_name_H-M 'P 1 21/n 1'
_atom_sites_solution_hydrogens geom
_atom_sites_solution_primary direct
_atom_sites_solution_secondary difmap
_audit_creation_method SHELXL-97
_cell_angle_alpha 90.00
_cell_angle_beta 99.0000(10)
_cell_angle_gamma 90.00
_cell_formula_units_Z 4
_cell_length_a 11.3790(6)
_cell_length_b 19.8001(10)
_cell_length_c 18.8237(10)
_cell_measurement_reflns_used 9801
_cell_measurement_temperature 203(2)
_cell_measurement_theta_max 30.14
_cell_measurement_theta_min 2.22
_cell_volume 4188.9(4)
_computing_cell_refinement 'SAINT 7.3 (Bruker-AXS, 2006)'
_computing_data_collection 'APEX2 2.1 (Bruker-AXS, 2007)'
_computing_data_reduction 'SAINT 7.3 (Bruker-AXS, 2006)'
_computing_molecular_graphics 'Bruker SHELXTL'
_computing_structure_refinement 'SHELXL-97 (Sheldrick, 1997)'
_computing_structure_solution 'SHELXS-97 (Sheldrick, 1990)'
_diffrn_ambient_temperature 203(2)
_diffrn_detector_area_resol_mean 8.3
_diffrn_measured_fraction_theta_full 1.000
_diffrn_measured_fraction_theta_max 1.000
_diffrn_measurement_device_type 'Bruker Smart APEX CCD'
_diffrn_measurement_method 'omega and phi scans'
_diffrn_radiation_monochromator graphite
_diffrn_radiation_source 'fine-focus sealed tube'
_diffrn_radiation_type MoK\a
_diffrn_radiation_wavelength 0.71073
_diffrn_reflns_av_R_equivalents 0.0438
_diffrn_reflns_av_sigmaI/netI 0.0265
_diffrn_reflns_limit_h_max 15
_diffrn_reflns_limit_h_min -15
_diffrn_reflns_limit_k_max 27
_diffrn_reflns_limit_k_min -27
_diffrn_reflns_limit_l_max 26
_diffrn_reflns_limit_l_min -25
_diffrn_reflns_number 94578
_diffrn_reflns_theta_full 29.85
_diffrn_reflns_theta_max 29.85
_diffrn_reflns_theta_min 1.97
_diffrn_standards_decay_% 0
_diffrn_standards_interval_count 0
_diffrn_standards_interval_time 0
_diffrn_standards_number 0
_exptl_absorpt_coefficient_mu 0.348
_exptl_absorpt_correction_T_max 0.9336
_exptl_absorpt_correction_T_min 0.9027
_exptl_absorpt_correction_type multi-scan
_exptl_absorpt_process_details 'SADABS (Sheldrick, 2007)'
_exptl_crystal_colour orange
_exptl_crystal_density_diffrn 1.224
_exptl_crystal_density_method 'not measured'
_exptl_crystal_description block
_exptl_crystal_F_000 1632
_exptl_crystal_size_max 0.30
_exptl_crystal_size_mid 0.25
_exptl_crystal_size_min 0.20
_refine_diff_density_max 0.610
_refine_diff_density_min -0.640
_refine_diff_density_rms 0.054
_refine_ls_extinction_method none
_refine_ls_goodness_of_fit_ref 1.042
_refine_ls_hydrogen_treatment mixed
_refine_ls_matrix_type full
_refine_ls_number_parameters 484
_refine_ls_number_reflns 12047
_refine_ls_number_restraints 1
_refine_ls_restrained_S_all 1.042
_refine_ls_R_factor_all 0.0435
_refine_ls_R_factor_gt 0.0316
_refine_ls_shift/su_max 0.001
_refine_ls_shift/su_mean 0.000
_refine_ls_structure_factor_coef Fsqd
_refine_ls_weighting_details 'calc w=1/[\s^2^(Fo^2^)+(0.0366P)^2^+1.6907P] where P=(Fo^2^+2Fc^2^)/3'
_refine_ls_weighting_scheme calc
_refine_ls_wR_factor_gt 0.0769
_refine_ls_wR_factor_ref 0.0847
_reflns_number_gt 9851
_reflns_number_total 12047
_reflns_threshold_expression >2sigma(I)
_cod_data_source_file om800209b-file005.cif
_cod_data_source_block 07178
_cod_depositor_comments
;
The following automatic conversions were performed:

'_symmetry_cell_setting' value 'Monoclinic' changed to 'monoclinic'
according to /home/saulius/struct/CIF-dictionaries/cif_core.dic
dictionary named 'cif_core.dic' version 2.4.1 from 2010-06-29.

Automatic conversion script
Id: cif_fix_values 1715 2011-07-08 13:25:40Z adriana 
;
_cod_original_sg_symbol_H-M P2(1)/n
_cod_database_code 4071531

loop_
_symmetry_equiv_pos_as_xyz
'x, y, z'
'-x+1/2, y+1/2, -z+1/2'
'-x, -y, -z'
'x-1/2, -y-1/2, z-1/2'

loop_
_atom_site_label
_atom_site_type_symbol
_atom_site_fract_x
_atom_site_fract_y
_atom_site_fract_z
_atom_site_U_iso_or_equiv
_atom_site_adp_type
_atom_site_occupancy
_atom_site_symmetry_multiplicity
_atom_site_calc_flag
_atom_site_refinement_flags
Mo1 Mo 0.015576(11) 0.097990(6) 0.754984(7) 0.02387(4) Uani 1 1 d .
C1 C -0.12540(14) 0.06475(8) 0.78064(9) 0.0279(3) Uani 1 1 d D
H1 H -0.1732(15) 0.0690(9) 0.7370(8) 0.034 Uiso 1 1 d D
C2 C -0.18467(14) 0.03215(8) 0.83815(9) 0.0295(3) Uani 1 1 d .
C3 C -0.09397(15) 0.01494(9) 0.90504(9) 0.0369(4) Uani 1 1 d .
H3A H -0.0372 -0.0177 0.8923 0.055 Uiso 1 1 calc R
H3B H -0.1351 -0.0040 0.9418 0.055 Uiso 1 1 calc R
H3C H -0.0523 0.0556 0.9232 0.055 Uiso 1 1 calc R
C4 C -0.24095(18) -0.03422(9) 0.80709(11) 0.0433(4) Uani 1 1 d .
H4A H -0.2960 -0.0248 0.7634 0.065 Uiso 1 1 calc R
H4B H -0.2834 -0.0554 0.8420 0.065 Uiso 1 1 calc R
H4C H -0.1790 -0.0644 0.7962 0.065 Uiso 1 1 calc R
C5 C -0.27727(14) 0.08227(8) 0.85796(8) 0.0291(3) Uani 1 1 d .
C6 C -0.23962(16) 0.14243(9) 0.89188(11) 0.0419(4) Uani 1 1 d .
H6 H -0.1581 0.1530 0.8999 0.050 Uiso 1 1 calc R
C7 C -0.3200(2) 0.18718(11) 0.91420(13) 0.0545(5) Uani 1 1 d .
H7 H -0.2927 0.2275 0.9376 0.065 Uiso 1 1 calc R
C8 C -0.4403(2) 0.17267(12) 0.90216(13) 0.0559(6) Uani 1 1 d .
H8 H -0.4949 0.2024 0.9183 0.067 Uiso 1 1 calc R
C9 C -0.47910(18) 0.11489(12) 0.86667(13) 0.0540(6) Uani 1 1 d .
H9 H -0.5610 0.1055 0.8572 0.065 Uiso 1 1 calc R
C10 C -0.39924(15) 0.06990(10) 0.84436(11) 0.0404(4) Uani 1 1 d .
H10 H -0.4277 0.0304 0.8197 0.048 Uiso 1 1 calc R
N1 N 0.11098(11) 0.09104(6) 0.83618(7) 0.0271(3) Uani 1 1 d .
C11 C 0.19154(13) 0.07712(8) 0.89819(8) 0.0271(3) Uani 1 1 d .
C12 C 0.24824(14) 0.01310(8) 0.90522(9) 0.0307(3) Uani 1 1 d .
C120 C 0.22119(16) -0.04183(9) 0.84913(10) 0.0390(4) Uani 1 1 d .
H120 H 0.1492 -0.0281 0.8156 0.047 Uiso 1 1 calc R
C121 C 0.1949(2) -0.10973(10) 0.88218(15) 0.0616(6) Uani 1 1 d .
H12A H 0.2667 -0.1267 0.9113 0.092 Uiso 1 1 calc R
H12B H 0.1679 -0.1417 0.8441 0.092 Uiso 1 1 calc R
H12C H 0.1335 -0.1038 0.9120 0.092 Uiso 1 1 calc R
C122 C 0.3233(2) -0.04881(12) 0.80556(12) 0.0553(5) Uani 1 1 d .
H12D H 0.3382 -0.0055 0.7847 0.083 Uiso 1 1 calc R
H12E H 0.3019 -0.0817 0.7675 0.083 Uiso 1 1 calc R
H12F H 0.3944 -0.0637 0.8369 0.083 Uiso 1 1 calc R
C13 C 0.33277(15) 0.00182(10) 0.96581(10) 0.0380(4) Uani 1 1 d .
H13 H 0.3706 -0.0404 0.9719 0.046 Uiso 1 1 calc R
C14 C 0.36238(15) 0.05096(10) 1.01709(10) 0.0394(4) Uani 1 1 d .
H14 H 0.4227 0.0428 1.0563 0.047 Uiso 1 1 calc R
C15 C 0.30378(15) 0.11223(9) 1.01110(9) 0.0360(4) Uani 1 1 d .
H15 H 0.3239 0.1451 1.0470 0.043 Uiso 1 1 calc R
C16 C 0.21563(14) 0.12635(8) 0.95310(8) 0.0300(3) Uani 1 1 d .
C160 C 0.14429(16) 0.19117(9) 0.95419(10) 0.0380(4) Uani 1 1 d .
H160 H 0.0980 0.1984 0.9057 0.046 Uiso 1 1 calc R
C161 C 0.2233(2) 0.25351(10) 0.97449(12) 0.0528(5) Uani 1 1 d .
H16A H 0.2611 0.2499 1.0242 0.079 Uiso 1 1 calc R
H16B H 0.1748 0.2940 0.9684 0.079 Uiso 1 1 calc R
H16C H 0.2839 0.2560 0.9436 0.079 Uiso 1 1 calc R
C162 C 0.05703(18) 0.18342(12) 1.00825(12) 0.0528(5) Uani 1 1 d .
H16D H 0.0106 0.1426 0.9976 0.079 Uiso 1 1 calc R
H16E H 0.0042 0.2221 1.0047 0.079 Uiso 1 1 calc R
H16F H 0.1012 0.1807 1.0566 0.079 Uiso 1 1 calc R
N2 N 0.05282(12) 0.03347(7) 0.67841(7) 0.0300(3) Uani 1 1 d .
C21 C 0.16722(15) 0.04023(10) 0.66113(10) 0.0388(4) Uani 1 1 d .
H21 H 0.2268 0.0686 0.6852 0.047 Uiso 1 1 calc R
C22 C 0.1797(2) 0.00044(14) 0.60522(13) 0.0654(7) Uani 1 1 d .
H22 H 0.2478 -0.0038 0.5830 0.078 Uiso 1 1 calc R
C23 C 0.0701(2) -0.03408(14) 0.58610(14) 0.0732(8) Uani 1 1 d .
H23 H 0.0531 -0.0657 0.5487 0.088 Uiso 1 1 calc R
C24 C -0.00611(16) -0.01395(9) 0.63076(10) 0.0388(4) Uani 1 1 d .
C241 C -0.12976(15) -0.03766(9) 0.62990(9) 0.0356(4) Uani 1 1 d .
C242 C -0.14921(18) -0.10359(9) 0.65279(10) 0.0419(4) Uani 1 1 d .
C243 C -0.0472(2) -0.14774(12) 0.68651(14) 0.0639(6) Uani 1 1 d .
H24A H -0.0070 -0.1663 0.6491 0.096 Uiso 1 1 calc R
H24B H -0.0777 -0.1843 0.7128 0.096 Uiso 1 1 calc R
H24C H 0.0085 -0.1210 0.7193 0.096 Uiso 1 1 calc R
C244 C -0.2645(2) -0.12828(11) 0.64619(12) 0.0513(5) Uani 1 1 d .
H244 H -0.2766 -0.1728 0.6609 0.062 Uiso 1 1 calc R
C245 C -0.36144(19) -0.08974(12) 0.61880(12) 0.0539(5) Uani 1 1 d .
C246 C -0.4869(2) -0.11742(17) 0.61457(18) 0.0905(10) Uani 1 1 d .
H24D H -0.5342 -0.1036 0.5695 0.136 Uiso 1 1 calc R
H24E H -0.5225 -0.1000 0.6544 0.136 Uiso 1 1 calc R
H24F H -0.4840 -0.1663 0.6171 0.136 Uiso 1 1 calc R
C247 C -0.34181(18) -0.02463(11) 0.59668(11) 0.0487(5) Uani 1 1 d .
H247 H -0.4075 0.0022 0.5779 0.058 Uiso 1 1 calc R
C248 C -0.22777(16) 0.00237(10) 0.60139(9) 0.0386(4) Uani 1 1 d .
C249 C -0.21268(19) 0.07327(11) 0.57496(11) 0.0480(5) Uani 1 1 d .
H24G H -0.2822 0.0858 0.5408 0.072 Uiso 1 1 calc R
H24H H -0.1425 0.0754 0.5517 0.072 Uiso 1 1 calc R
H24I H -0.2036 0.1042 0.6154 0.072 Uiso 1 1 calc R
N3 N -0.03281(12) 0.19411(7) 0.72352(8) 0.0316(3) Uani 1 1 d .
C31 C -0.13904(16) 0.22722(9) 0.72785(10) 0.0388(4) Uani 1 1 d .
H31 H -0.2007 0.2101 0.7506 0.047 Uiso 1 1 calc R
C32 C -0.14038(19) 0.28794(10) 0.69436(12) 0.0499(5) Uani 1 1 d .
H32 H -0.2021 0.3199 0.6897 0.060 Uiso 1 1 calc R
C33 C -0.03121(18) 0.29403(10) 0.66773(12) 0.0489(5) Uani 1 1 d .
H33 H -0.0072 0.3311 0.6423 0.059 Uiso 1 1 calc R
C34 C 0.03317(15) 0.23657(8) 0.68552(9) 0.0351(4) Uani 1 1 d .
C341 C 0.15174(16) 0.21702(9) 0.66855(10) 0.0377(4) Uani 1 1 d .
C342 C 0.25373(16) 0.22269(10) 0.72125(11) 0.0426(4) Uani 1 1 d .
C343 C 0.24712(19) 0.25052(12) 0.79419(12) 0.0556(5) Uani 1 1 d .
H34A H 0.2776 0.2174 0.8304 0.083 Uiso 1 1 calc R
H34B H 0.1650 0.2609 0.7980 0.083 Uiso 1 1 calc R
H34C H 0.2945 0.2914 0.8016 0.083 Uiso 1 1 calc R
C344 C 0.36367(18) 0.20300(12) 0.70421(13) 0.0565(6) Uani 1 1 d .
H344 H 0.4313 0.2058 0.7399 0.068 Uiso 1 1 calc R
C345 C 0.3766(2) 0.17970(13) 0.63740(15) 0.0633(6) Uani 1 1 d .
C346 C 0.4973(3) 0.15670(17) 0.62151(19) 0.0947(11) Uani 1 1 d .
H34D H 0.5539 0.1934 0.6310 0.142 Uiso 1 1 calc R
H34E H 0.4903 0.1435 0.5714 0.142 Uiso 1 1 calc R
H34F H 0.5246 0.1185 0.6519 0.142 Uiso 1 1 calc R
C347 C 0.2771(2) 0.17655(12) 0.58531(14) 0.0618(6) Uani 1 1 d .
H347 H 0.2854 0.1620 0.5388 0.074 Uiso 1 1 calc R
C348 C 0.16421(19) 0.19428(11) 0.59952(11) 0.0487(5) Uani 1 1 d .
C349 C 0.0577(2) 0.18673(16) 0.54194(12) 0.0742(8) Uani 1 1 d .
H34G H 0.0036 0.1538 0.5570 0.111 Uiso 1 1 calc R
H34H H 0.0833 0.1716 0.4978 0.111 Uiso 1 1 calc R
H34I H 0.0175 0.2299 0.5338 0.111 Uiso 1 1 calc R

loop_
_atom_site_aniso_label
_atom_site_aniso_U_11
_atom_site_aniso_U_22
_atom_site_aniso_U_33
_atom_site_aniso_U_23
_atom_site_aniso_U_13
_atom_site_aniso_U_12
Mo1 0.02636(7) 0.02099(6) 0.02426(7) 0.00118(5) 0.00394(4) -0.00035(5)
C1 0.0302(7) 0.0250(7) 0.0286(8) -0.0018(6) 0.0045(6) -0.0004(6)
C2 0.0319(7) 0.0266(7) 0.0317(8) -0.0004(6) 0.0098(6) -0.0022(6)
C3 0.0370(8) 0.0393(9) 0.0359(9) 0.0098(7) 0.0105(7) 0.0056(7)
C4 0.0551(11) 0.0328(9) 0.0458(10) -0.0069(8) 0.0197(9) -0.0115(8)
C5 0.0298(7) 0.0309(8) 0.0273(7) 0.0025(6) 0.0064(6) 0.0002(6)
C6 0.0373(9) 0.0390(10) 0.0492(11) -0.0100(8) 0.0058(8) 0.0016(7)
C7 0.0597(13) 0.0438(11) 0.0607(13) -0.0108(10) 0.0118(10) 0.0112(10)
C8 0.0541(12) 0.0528(13) 0.0663(14) 0.0097(11) 0.0267(11) 0.0225(10)
C9 0.0316(9) 0.0562(13) 0.0758(15) 0.0199(11) 0.0134(9) 0.0076(8)
C10 0.0320(8) 0.0392(9) 0.0489(11) 0.0087(8) 0.0030(7) -0.0020(7)
N1 0.0270(6) 0.0250(6) 0.0290(6) 0.0011(5) 0.0042(5) 0.0000(5)
C11 0.0242(7) 0.0286(7) 0.0286(7) 0.0033(6) 0.0046(6) 0.0004(5)
C12 0.0278(7) 0.0297(8) 0.0354(8) 0.0045(6) 0.0072(6) 0.0032(6)
C120 0.0385(9) 0.0286(8) 0.0488(10) -0.0014(7) 0.0033(8) 0.0077(7)
C121 0.0711(15) 0.0322(10) 0.0815(18) 0.0012(10) 0.0120(13) -0.0018(10)
C122 0.0595(13) 0.0541(13) 0.0541(13) -0.0122(10) 0.0142(10) 0.0100(10)
C13 0.0311(8) 0.0415(10) 0.0418(10) 0.0112(8) 0.0068(7) 0.0104(7)
C14 0.0290(8) 0.0547(11) 0.0334(9) 0.0098(8) 0.0016(6) 0.0054(7)
C15 0.0330(8) 0.0458(10) 0.0279(8) -0.0013(7) 0.0009(6) -0.0014(7)
C16 0.0298(7) 0.0314(8) 0.0286(8) 0.0000(6) 0.0034(6) -0.0007(6)
C160 0.0397(9) 0.0324(9) 0.0389(9) -0.0079(7) -0.0032(7) 0.0045(7)
C161 0.0595(13) 0.0355(10) 0.0584(13) -0.0085(9) -0.0063(10) -0.0020(9)
C162 0.0435(10) 0.0595(13) 0.0555(12) -0.0210(10) 0.0083(9) 0.0076(9)
N2 0.0318(6) 0.0296(7) 0.0295(7) -0.0016(5) 0.0076(5) -0.0006(5)
C21 0.0338(8) 0.0436(10) 0.0406(10) -0.0030(8) 0.0108(7) -0.0030(7)
C22 0.0466(12) 0.0876(18) 0.0684(15) -0.0328(13) 0.0292(11) -0.0096(11)
C23 0.0588(14) 0.093(2) 0.0738(16) -0.0537(15) 0.0307(12) -0.0190(13)
C24 0.0389(9) 0.0410(10) 0.0376(9) -0.0122(7) 0.0100(7) -0.0030(7)
C241 0.0390(9) 0.0376(9) 0.0304(8) -0.0105(7) 0.0060(7) -0.0040(7)
C242 0.0504(10) 0.0352(9) 0.0399(10) -0.0091(7) 0.0060(8) -0.0020(8)
C243 0.0732(16) 0.0452(12) 0.0702(16) -0.0019(11) 0.0017(12) 0.0107(11)
C244 0.0632(13) 0.0402(11) 0.0503(12) -0.0079(9) 0.0082(10) -0.0163(10)
C245 0.0455(11) 0.0630(14) 0.0521(12) -0.0107(10) 0.0043(9) -0.0190(10)
C246 0.0561(15) 0.107(2) 0.106(2) -0.007(2) 0.0038(15) -0.0399(16)
C247 0.0402(10) 0.0594(13) 0.0444(11) -0.0041(9) 0.0000(8) -0.0027(9)
C248 0.0428(9) 0.0420(10) 0.0313(8) -0.0035(7) 0.0063(7) -0.0026(7)
C249 0.0516(11) 0.0496(11) 0.0435(11) 0.0052(9) 0.0094(9) 0.0025(9)
N3 0.0334(7) 0.0258(6) 0.0348(7) 0.0056(5) 0.0032(5) 0.0010(5)
C31 0.0398(9) 0.0331(9) 0.0433(10) 0.0032(7) 0.0058(7) 0.0079(7)
C32 0.0515(11) 0.0320(9) 0.0633(13) 0.0079(9) 0.0001(10) 0.0120(8)
C33 0.0518(11) 0.0311(9) 0.0599(13) 0.0183(9) -0.0036(9) -0.0026(8)
C34 0.0369(8) 0.0296(8) 0.0359(9) 0.0088(7) -0.0035(7) -0.0063(7)
C341 0.0387(9) 0.0336(9) 0.0400(9) 0.0132(7) 0.0033(7) -0.0083(7)
C342 0.0370(9) 0.0399(10) 0.0488(11) 0.0152(8) 0.0002(8) -0.0076(7)
C343 0.0474(11) 0.0650(14) 0.0495(12) 0.0050(10) -0.0074(9) -0.0167(10)
C344 0.0392(10) 0.0596(13) 0.0700(15) 0.0272(12) 0.0061(10) -0.0040(9)
C345 0.0546(13) 0.0617(14) 0.0790(17) 0.0282(13) 0.0271(12) 0.0031(11)
C346 0.0731(18) 0.099(2) 0.124(3) 0.041(2) 0.0535(19) 0.0229(16)
C347 0.0760(16) 0.0594(14) 0.0570(14) 0.0114(11) 0.0319(12) -0.0084(12)
C348 0.0556(12) 0.0491(12) 0.0424(11) 0.0131(9) 0.0109(9) -0.0136(9)
C349 0.0810(18) 0.101(2) 0.0398(12) 0.0018(13) 0.0059(11) -0.0362(16)

loop_
_atom_type_symbol
_atom_type_description
_atom_type_scat_dispersion_real
_atom_type_scat_dispersion_imag
_atom_type_scat_source
C C 0.0033 0.0016 'International Tables Vol C Tables 4.2.6.8 and 6.1.1.4'
H H 0.0000 0.0000 'International Tables Vol C Tables 4.2.6.8 and 6.1.1.4'
N N 0.0061 0.0033 'International Tables Vol C Tables 4.2.6.8 and 6.1.1.4'
Mo Mo -1.6832 0.6857 'International Tables Vol C Tables 4.2.6.8 and 6.1.1.4'

loop_
_geom_angle_atom_site_label_1
_geom_angle_atom_site_label_2
_geom_angle_atom_site_label_3
_geom_angle
N1 Mo1 C1 100.88(6)
N1 Mo1 N2 113.95(6)
C1 Mo1 N2 104.27(6)
N1 Mo1 N3 115.60(6)
C1 Mo1 N3 101.53(6)
N2 Mo1 N3 117.35(6)
C2 C1 Mo1 146.75(12)
C1 C2 C5 107.38(13)
C1 C2 C3 111.41(13)
C5 C2 C3 110.05(13)
C1 C2 C4 107.44(13)
C5 C2 C4 112.59(14)
C3 C2 C4 107.98(14)
C6 C5 C10 117.56(16)
C6 C5 C2 119.51(14)
C10 C5 C2 122.93(15)
C7 C6 C5 121.18(18)
C8 C7 C6 120.1(2)
C9 C8 C7 119.44(19)
C8 C9 C10 120.74(19)
C9 C10 C5 120.91(19)
C11 N1 Mo1 172.45(11)
N1 C11 C16 120.13(14)
N1 C11 C12 118.97(14)
C16 C11 C12 120.90(14)
C13 C12 C11 117.78(16)
C13 C12 C120 119.73(15)
C11 C12 C120 122.48(14)
C12 C120 C122 110.51(16)
C12 C120 C121 112.28(17)
C122 C120 C121 110.58(17)
C14 C13 C12 121.63(16)
C13 C14 C15 120.16(16)
C14 C15 C16 121.38(17)
C15 C16 C11 117.91(15)
C15 C16 C160 118.70(15)
C11 C16 C160 123.24(14)
C16 C160 C162 109.05(16)
C16 C160 C161 112.81(15)
C162 C160 C161 109.18(16)
C24 N2 C21 106.65(14)
C24 N2 Mo1 138.65(11)
C21 N2 Mo1 114.38(11)
C22 C21 N2 110.09(17)
C21 C22 C23 106.62(18)
C24 C23 C22 108.83(19)
C23 C24 N2 107.80(16)
C23 C24 C241 126.71(17)
N2 C24 C241 125.48(15)
C242 C241 C248 119.23(17)
C242 C241 C24 119.13(17)
C248 C241 C24 121.44(17)
C244 C242 C241 119.53(19)
C244 C242 C243 119.14(19)
C241 C242 C243 121.31(19)
C245 C244 C242 122.0(2)
C244 C245 C247 118.19(19)
C244 C245 C246 120.8(2)
C247 C245 C246 121.0(2)
C245 C247 C248 122.1(2)
C247 C248 C241 118.93(18)
C247 C248 C249 119.29(18)
C241 C248 C249 121.78(17)
C31 N3 C34 106.77(14)
C31 N3 Mo1 128.34(11)
C34 N3 Mo1 124.55(11)
C32 C31 N3 109.74(17)
C31 C32 C33 107.06(17)
C34 C33 C32 107.99(17)
C33 C34 N3 108.44(16)
C33 C34 C341 129.38(16)
N3 C34 C341 122.17(14)
C348 C341 C342 119.10(18)
C348 C341 C34 120.63(16)
C342 C341 C34 120.26(17)
C344 C342 C341 119.1(2)
C344 C342 C343 119.40(18)
C341 C342 C343 121.53(18)
C345 C344 C342 122.3(2)
C344 C345 C347 118.3(2)
C344 C345 C346 120.8(3)
C347 C345 C346 120.9(3)
C345 C347 C348 122.0(2)
C347 C348 C341 119.1(2)
C347 C348 C349 119.9(2)
C341 C348 C349 120.9(2)

loop_
_geom_bond_atom_site_label_1
_geom_bond_atom_site_label_2
_geom_bond_distance
Mo1 N1 1.7361(13)
Mo1 C1 1.8660(16)
Mo1 N2 2.0200(13)
Mo1 N3 2.0430(13)
C1 C2 1.507(2)
C2 C5 1.535(2)
C2 C3 1.536(2)
C2 C4 1.537(2)
C5 C6 1.387(2)
C5 C10 1.393(2)
C6 C7 1.385(3)
C7 C8 1.382(3)
C8 C9 1.363(3)
C9 C10 1.384(3)
N1 C11 1.3943(19)
C11 C16 1.416(2)
C11 C12 1.419(2)
C12 C13 1.390(2)
C12 C120 1.514(2)
C120 C122 1.529(3)
C120 C121 1.530(3)
C13 C14 1.375(3)
C14 C15 1.380(3)
C15 C16 1.391(2)
C16 C160 1.520(2)
C160 C162 1.537(3)
C160 C161 1.540(3)
N2 C24 1.396(2)
N2 C21 1.397(2)
C21 C22 1.340(3)
C22 C23 1.418(3)
C23 C24 1.359(3)
C24 C241 1.481(2)
C241 C242 1.403(3)
C241 C248 1.405(3)
C242 C244 1.387(3)
C242 C243 1.511(3)
C244 C245 1.374(3)
C245 C247 1.384(3)
C245 C246 1.519(3)
C247 C248 1.393(3)
C248 C249 1.508(3)
N3 C31 1.389(2)
N3 C34 1.396(2)
C31 C32 1.356(3)
C32 C33 1.416(3)
C33 C34 1.366(2)
C34 C341 1.486(3)
C341 C348 1.403(3)
C341 C342 1.408(2)
C342 C344 1.395(3)
C342 C343 1.492(3)
C344 C345 1.369(4)
C345 C347 1.379(4)
C345 C346 1.520(3)
C347 C348 1.397(3)
C348 C349 1.501(3)

loop_
_cod_related_entry_id
_cod_related_entry_database
_cod_related_entry_code
1 ChemSpider 30659768
